data_9004388
loop_
_publ_author_name
'Burns, P. C.'
'Hawthorne, F. C.'

_publ_section_title
;Rietveld refinement of the crystal structure of olivenite: A twinned
 monoclinic structure Note: The sign of Cu1-z coordinate changed.
;
_journal_name_full 'The Canadian Mineralogist'
_journal_page_first 885
_journal_page_last 888
_journal_volume 33
_journal_year 1995
_chemical_formula_sum 'As Cu2 O5'
_chemical_name_mineral Olivenite
_space_group_IT_number 14
_symmetry_space_group_name_Hall '-P 2xn'
_symmetry_space_group_name_H-M 'P 21/n 1 1'
_cell_angle_alpha 90.088
_cell_angle_beta 90
_cell_angle_gamma 90
_cell_length_a 8.5894
_cell_length_b 8.2073
_cell_length_c 5.9285
_cell_formula_units_Z 4
_cell_volume 417.934
_database_code_amcsd 0005462
_exptl_crystal_density_diffrn 4.482
_cod_database_code 9004388

loop_
_space_group_symop_operation_xyz
x,y,z
1/2+x,1/2-y,1/2-z
-x,-y,-z
1/2-x,1/2+y,1/2+z

loop_
_atom_site_label
_atom_site_fract_x
_atom_site_fract_y
_atom_site_fract_z
_atom_site_U_iso_or_equiv
As 0.25030 0.26270 0.00520 0.00887
Cu1 0.88070 0.36240 0.00230 0.01748
Cu2 -0.00160 -0.00070 0.25010 0.01216
O1 0.10690 0.40220 0.05510 0.00469
O2 0.41710 0.36670 -0.00760 0.00469
O3 0.89980 0.12130 0.00290 0.00469
O4 0.21350 0.14990 0.22690 0.00469
O5 0.25770 0.15280 0.77100 0.00469

loop_
_cod_related_entry_id
_cod_related_entry_database
_cod_related_entry_code
1 AMCSD 0005462
